data_9001190
loop_
_publ_author_name
'Hazen, R. M.'
'Finger, L. W.'

_publ_section_title
;High-pressure crystal chemistry of andradite and pyrope: Revised procedures
 for high-pressure diffraction experiments sample in air
;
_journal_name_full 'American Mineralogist'
_journal_page_first 352
_journal_page_last 359
_journal_volume 74
_journal_year 1989
_chemical_formula_sum 'Al1.95 Ca0.39 Fe0.658 Mg2.002 Mn0.021 O12 Si2.916 Ti0.024'
_chemical_name_mineral Pyrope
_space_group_IT_number 230
_symmetry_space_group_name_Hall '-I 4bd 2c 3'
_symmetry_space_group_name_H-M 'I a -3 d'
_cell_angle_alpha 90
_cell_angle_beta 90
_cell_angle_gamma 90
_cell_formula_units_Z 8
_cell_length_a 11.548
_cell_length_b 11.548
_cell_length_c 11.548
_cell_volume 1539.999
_database_code_amcsd 0001213
_exptl_crystal_density_diffrn 3.708
_cod_original_formula_sum 'Si2.916 Al1.95 Mg2.002 Fe.658 Ti.024 Ca.39 Mn.021 O12'
_cod_database_code 9001190

loop_
_space_group_symop_operation_xyz
x,y,z
1/2+x,1/2+y,1/2+z
z,1/2-x,1/2+y
1/2+z,-x,+y
-y,1/2+z,1/2-x
1/2-y,+z,-x
x,1/2-y,1/2+z
1/2+x,-y,+z
-z,1/2+x,1/2-y
1/2-z,+x,-y
y,1/2-z,1/2+x
1/2+y,-z,+x
-x,1/2+y,1/2-z
1/2-x,+y,-z
3/4+x,1/4-z,3/4-y
1/4+x,3/4-z,1/4-y
3/4-z,1/4+y,3/4+x
1/4-z,3/4+y,1/4+x
3/4+y,1/4-x,3/4-z
1/4+y,3/4-x,1/4-z
3/4-x,1/4+z,3/4+y
1/4-x,3/4+z,1/4+y
3/4+z,1/4-y,3/4-x
1/4+z,3/4-y,1/4-x
3/4-y,1/4+x,3/4+z
1/4-y,3/4+x,1/4+z
1/4+x,1/4+z,1/4+y
3/4+x,3/4+z,3/4+y
1/4-z,1/4-y,1/4-x
3/4-z,3/4-y,3/4-x
1/4+y,1/4+x,1/4+z
3/4+y,3/4+x,3/4+z
1/4-x,1/4-z,1/4-y
3/4-x,3/4-z,3/4-y
1/4+z,1/4+y,1/4+x
3/4+z,3/4+y,3/4+x
1/4-y,1/4-x,1/4-z
3/4-y,3/4-x,3/4-z
1/2+z,x,1/2-y
+z,1/2+x,-y
1/2-y,-z,1/2+x
-y,1/2-z,+x
1/2+x,y,1/2-z
+x,1/2+y,-z
1/2-z,-x,1/2+y
-z,1/2-x,+y
1/2+y,z,1/2-x
+y,1/2+z,-x
1/2-x,-y,1/2+z
-x,1/2-y,+z
1/2-z,1/2+x,y
-z,+x,1/2+y
1/2+y,1/2-z,-x
+y,-z,1/2-x
1/2-x,1/2+y,z
-x,+y,1/2+z
1/2+z,1/2-x,-y
+z,-x,1/2-y
1/2-y,1/2+z,x
-y,+z,1/2+x
1/2+x,1/2-y,-z
+x,-y,1/2-z
3/4-x,3/4+z,1/4-y
1/4-x,1/4+z,3/4-y
3/4+z,3/4-y,1/4+x
1/4+z,1/4-y,3/4+x
3/4-y,3/4+x,1/4-z
1/4-y,1/4+x,3/4-z
3/4+x,3/4-z,1/4+y
1/4+x,1/4-z,3/4+y
3/4-z,3/4+y,1/4-x
1/4-z,1/4+y,3/4-x
3/4+y,3/4-x,1/4+z
1/4+y,1/4-x,3/4+z
1/4-x,3/4-z,3/4+y
3/4-x,1/4-z,1/4+y
1/4+z,3/4+y,3/4-x
3/4+z,1/4+y,1/4-x
1/4-y,3/4-x,3/4+z
3/4-y,1/4-x,1/4+z
1/4+x,3/4+z,3/4-y
3/4+x,1/4+z,1/4-y
1/4-z,3/4-y,3/4+x
3/4-z,1/4-y,1/4+x
1/4+y,3/4+x,3/4-z
3/4+y,1/4+x,1/4-z
-z,-x,-y
1/2-z,1/2-x,1/2-y
y,z,x
1/2+y,1/2+z,1/2+x
-x,-y,-z
1/2-x,1/2-y,1/2-z
z,x,y
1/2+z,1/2+x,1/2+y
-y,-z,-x
1/2-y,1/2-z,1/2-x

loop_
_atom_site_aniso_label
_atom_site_aniso_U_11
_atom_site_aniso_U_22
_atom_site_aniso_U_33
_atom_site_aniso_U_12
_atom_site_aniso_U_13
_atom_site_aniso_U_23
Si 0.01013 0.00838 0.00838 0.00000 0.00000 0.00000
Al1 0.01013 0.00838 0.00838 0.00000 0.00000 0.00000
Al2 0.00838 0.00838 0.00838 0.00054 0.00054 0.00054
Mg1 0.00838 0.00838 0.00838 0.00054 0.00054 0.00054
Fe1 0.00838 0.00838 0.00838 0.00054 0.00054 0.00054
Ti 0.00838 0.00838 0.00838 0.00054 0.00054 0.00054
Mg2 0.00817 0.01446 0.01446 0.00189 0.00189 0.00189
Ca 0.00817 0.01446 0.01446 0.00189 0.00189 0.00189
Fe2 0.00817 0.01446 0.01446 0.00189 0.00189 0.00189
Mn 0.00817 0.01446 0.01446 0.00189 0.00189 0.00189
O 0.01371 0.01142 0.01088 0.00014 -0.00014 -0.00088

loop_
_atom_site_label
_atom_site_fract_x
_atom_site_fract_y
_atom_site_fract_z
_atom_site_occupancy
Si 0.37500 0.00000 0.25000 0.97200
Al1 0.37500 0.00000 0.25000 0.02800
Al2 0.00000 0.00000 0.00000 0.93300
Mg1 0.00000 0.00000 0.00000 0.05000
Fe1 0.00000 0.00000 0.00000 0.00500
Ti 0.00000 0.00000 0.00000 0.01200
Mg2 0.12500 0.00000 0.25000 0.63400
Ca 0.12500 0.00000 0.25000 0.13000
Fe2 0.12500 0.00000 0.25000 0.21600
Mn 0.12500 0.00000 0.25000 0.00700
O 0.03410 0.04900 0.65300 1.00000

loop_
_cod_changelog_entry_id
_cod_changelog_entry_author
_cod_changelog_entry_date
_cod_changelog_entry_text
1
;cod-tools version 3.10.1
Id: cif_fix_AMCSD_atom_labels 10224 2024-08-07 11:09:31Z saulius
;
2024-08-07T19:38:09+03:00
;Changed the following '_atom_site_label' values:
the first duplicated label 'Al'  converted to 'Al1'
duplicated label 'Al' at index 2 converted to 'Al2'
the first duplicated label 'Mg'  converted to 'Mg1'
duplicated label 'Mg' at index 6 converted to 'Mg2'
the first duplicated label 'Fe'  converted to 'Fe1'
duplicated label 'Fe' at index 8 converted to 'Fe2'
;

loop_
_cod_related_entry_id
_cod_related_entry_database
_cod_related_entry_code
1 AMCSD 0001213
